data_4512647
loop_
_publ_author_name
'Samarasekere, Pradeep'
'Wang, Xiqu'
'Kaveevivitchai, Watchareeya'
'Jacobson, Allan J.'

_publ_section_title
;
 Reactions of Rare Earth Hydrated Nitrates and Oxides with Formamide:
 Relevant to Recycling Rare Earth Metals
;
_journal_issue 3
_journal_name_full 'Crystal Growth &amp; Design'
_journal_page_first 1119
_journal_paper_doi 10.1021/cg501421u
_journal_volume 15
_journal_year 2015
_chemical_formula_sum 'C5 H9 N2 O8 Tb'
_chemical_formula_weight 384.06
_chemical_name_systematic
;
 ?
;
_space_group_IT_number 5
_symmetry_cell_setting monoclinic
_symmetry_space_group_name_Hall 'C 2y'
_symmetry_space_group_name_H-M 'C 1 2 1'
_atom_sites_solution_hydrogens geom
_atom_sites_solution_primary direct
_atom_sites_solution_secondary difmap
_audit_creation_method SHELXL-97
_cell_angle_alpha 90.00
_cell_angle_beta 109.6900(10)
_cell_angle_gamma 90.00
_cell_formula_units_Z 2
_cell_length_a 11.3379(10)
_cell_length_b 7.1677(6)
_cell_length_c 6.6080(6)
_cell_measurement_temperature 293(2)
_cell_volume 505.61(8)
_computing_structure_refinement 'SHELXL-97 (Sheldrick, 1997)'
_diffrn_ambient_temperature 293(2)
_diffrn_measured_fraction_theta_full 0.994
_diffrn_measured_fraction_theta_max 0.936
_diffrn_measurement_device_type 'Bruker ApexII'
_diffrn_measurement_method 'narrow frame'
_diffrn_radiation_monochromator graphite
_diffrn_radiation_source 'fine-focus sealed tube'
_diffrn_radiation_type MoK\a
_diffrn_radiation_wavelength 0.71073
_diffrn_reflns_av_R_equivalents 0.0723
_diffrn_reflns_av_sigmaI/netI 0.0357
_diffrn_reflns_limit_h_max 5
_diffrn_reflns_limit_h_min -15
_diffrn_reflns_limit_k_max 9
_diffrn_reflns_limit_k_min -9
_diffrn_reflns_limit_l_max 9
_diffrn_reflns_limit_l_min -8
_diffrn_reflns_number 1652
_diffrn_reflns_theta_full 25.50
_diffrn_reflns_theta_max 29.12
_diffrn_reflns_theta_min 3.27
_exptl_absorpt_coefficient_mu 7.026
_exptl_absorpt_correction_T_max 0.5704
_exptl_absorpt_correction_T_min 0.1654
_exptl_absorpt_correction_type psi-scan
_exptl_absorpt_process_details 'Bruker XPREP 2008/2'
_exptl_crystal_colour Colorless
_exptl_crystal_density_diffrn 2.523
_exptl_crystal_density_method 'not measured'
_exptl_crystal_description Rhomboid
_exptl_crystal_F_000 364
_exptl_crystal_size_max 0.40
_exptl_crystal_size_mid 0.40
_exptl_crystal_size_min 0.09
_refine_diff_density_max 2.362
_refine_diff_density_min -2.849
_refine_diff_density_rms 0.260
_refine_ls_abs_structure_details 'Flack H D (1983), Acta Cryst. A39, 876-881'
_refine_ls_abs_structure_Flack -0.04(5)
_refine_ls_extinction_method none
_refine_ls_goodness_of_fit_ref 1.076
_refine_ls_hydrogen_treatment mixed
_refine_ls_matrix_type full
_refine_ls_number_parameters 74
_refine_ls_number_reflns 1178
_refine_ls_number_restraints 1
_refine_ls_restrained_S_all 1.075
_refine_ls_R_factor_all 0.0326
_refine_ls_R_factor_gt 0.0326
_refine_ls_shift/su_max 0.000
_refine_ls_shift/su_mean 0.000
_refine_ls_structure_factor_coef Fsqd
_refine_ls_weighting_details 'calc w=1/[\s^2^(Fo^2^)+(0.0674P)^2^+4.0484P] where P=(Fo^2^+2Fc^2^)/3'
_refine_ls_weighting_scheme calc
_refine_ls_wR_factor_gt 0.0860
_refine_ls_wR_factor_ref 0.0860
_reflns_number_gt 1178
_reflns_number_total 1178
_reflns_threshold_expression >2sigma(I)
_cod_data_source_file cg501421u_si_001.cif
_cod_data_source_block 5Tb
_cod_depositor_comments
;
The following automatic conversions were performed:

'_symmetry_cell_setting' value 'Monoclinic' changed to 'monoclinic'
according to
/usr/data/users/saulius/crontab/automatic-downloads/rss-feeds/ACS/lib/dictionaries/cif_core.dic
dictionary named 'cif_core.dic' version 2.4.2 from 2011-04-26.

Automatic conversion script
Id: cif_fix_values 3008 2015-01-20 13:52:24Z robertas 

 Adding full bibliography for 4512639--4512651.cif.
;
_cod_original_sg_symbol_H-M C2
_cod_database_code 4512647

loop_
_symmetry_equiv_pos_as_xyz
'x, y, z'
'-x, y, -z'
'x+1/2, y+1/2, z'
'-x+1/2, y+1/2, -z'

loop_
_atom_site_label
_atom_site_type_symbol
_atom_site_fract_x
_atom_site_fract_y
_atom_site_fract_z
_atom_site_U_iso_or_equiv
_atom_site_adp_type
_atom_site_occupancy
_atom_site_symmetry_multiplicity
_atom_site_calc_flag
_atom_site_refinement_flags
Tb1 Tb 0.0000 0.4874 0.0000 0.01131(15) Uani 1 2 d S
O1 O 0.1088(9) 0.2669(12) 0.2666(14) 0.0353(18) Uani 1 1 d .
O3 O 0.1721(7) 0.6837(13) 0.1162(12) 0.0325(18) Uani 1 1 d .
O5 O 0.0076(7) 0.6331(11) 0.3375(11) 0.0254(14) Uani 1 1 d .
O7 O 0.1535(8) 0.3275(14) -0.1188(13) 0.0360(19) Uani 1 1 d .
N1 N 0.1517(12) -0.003(4) 0.4641(18) 0.060(4) Uani 1 1 d .
H1A H 0.2145 0.0444 0.5636 0.072 Uiso 1 1 d R
H1B H 0.1309 -0.1172 0.4729 0.072 Uiso 1 1 d R
C1 C 0.0905(13) 0.1010(17) 0.300(2) 0.036(2) Uani 1 1 d .
H1 H 0.0245 0.0431 0.1952 0.043 Uiso 1 1 calc R
C3 C 0.2361(10) 0.7864(18) 0.0349(18) 0.030(2) Uani 1 1 d .
H3 H 0.1949 0.8349 -0.1012 0.035 Uiso 1 1 calc R
C5 C 0.0000 0.553(2) 0.5000 0.023(2) Uani 1 2 d S
H5 H 0.0000 0.4237 0.5000 0.028 Uiso 1 2 calc SR

loop_
_atom_site_aniso_label
_atom_site_aniso_U_11
_atom_site_aniso_U_22
_atom_site_aniso_U_33
_atom_site_aniso_U_23
_atom_site_aniso_U_13
_atom_site_aniso_U_12
Tb1 0.01019(19) 0.0144(2) 0.00997(19) 0.000 0.00427(12) 0.000
O1 0.044(4) 0.028(4) 0.038(4) 0.015(3) 0.019(3) 0.012(3)
O3 0.026(3) 0.050(5) 0.025(4) -0.011(3) 0.014(3) -0.023(3)
O5 0.034(4) 0.029(4) 0.017(3) 0.000(2) 0.015(3) -0.005(3)
O7 0.031(4) 0.050(5) 0.029(4) 0.002(3) 0.014(3) 0.020(4)
N1 0.067(7) 0.051(9) 0.044(6) 0.029(10) -0.007(5) -0.017(11)
C1 0.052(7) 0.024(6) 0.031(5) 0.000(4) 0.012(5) 0.003(4)
C3 0.020(4) 0.038(6) 0.031(5) 0.003(4) 0.010(3) -0.011(4)
C5 0.033(6) 0.020(5) 0.022(6) 0.000 0.015(5) 0.000

loop_
_atom_type_symbol
_atom_type_description
_atom_type_scat_dispersion_real
_atom_type_scat_dispersion_imag
_atom_type_scat_source
C C 0.0033 0.0016 'International Tables Vol C Tables 4.2.6.8 and 6.1.1.4'
H H 0.0000 0.0000 'International Tables Vol C Tables 4.2.6.8 and 6.1.1.4'
N N 0.0061 0.0033 'International Tables Vol C Tables 4.2.6.8 and 6.1.1.4'
O O 0.0106 0.0060 'International Tables Vol C Tables 4.2.6.8 and 6.1.1.4'
Tb Tb -0.1723 4.1537 'International Tables Vol C Tables 4.2.6.8 and 6.1.1.4'

loop_
_geom_angle_atom_site_label_1
_geom_angle_atom_site_label_2
_geom_angle_atom_site_label_3
_geom_angle
_geom_angle_site_symmetry_1
_geom_angle_site_symmetry_3
O3 Tb1 O3 105.2(5) . 2
O3 Tb1 O1 144.9(3) . 2
O3 Tb1 O1 89.4(3) 2 2
O3 Tb1 O1 89.4(3) . .
O3 Tb1 O1 144.9(3) 2 .
O1 Tb1 O1 96.7(5) 2 .
O3 Tb1 O7 142.7(3) . 2
O3 Tb1 O7 77.2(3) 2 2
O1 Tb1 O7 71.1(3) 2 2
O1 Tb1 O7 72.3(3) . 2
O3 Tb1 O7 77.2(3) . .
O3 Tb1 O7 142.7(3) 2 .
O1 Tb1 O7 72.3(3) 2 .
O1 Tb1 O7 71.1(3) . .
O7 Tb1 O7 123.6(5) 2 .
O3 Tb1 O5 70.7(3) . .
O3 Tb1 O5 79.0(3) 2 .
O1 Tb1 O5 144.3(3) 2 .
O1 Tb1 O5 76.0(3) . .
O7 Tb1 O5 73.4(3) 2 .
O7 Tb1 O5 133.7(3) . .
O3 Tb1 O5 79.0(3) . 2
O3 Tb1 O5 70.7(3) 2 2
O1 Tb1 O5 76.0(3) 2 2
O1 Tb1 O5 144.3(3) . 2
O7 Tb1 O5 133.7(3) 2 2
O7 Tb1 O5 73.4(3) . 2
O5 Tb1 O5 129.2(4) . 2
C1 O1 Tb1 134.0(9) . .
C3 O3 Tb1 138.4(7) . .
C5 O5 Tb1 127.0(8) . .
C3 O7 Tb1 134.8(8) 4_545 .
C1 N1 H1A 118.7 . .
C1 N1 H1B 121.3 . .
H1A N1 H1B 120.0 . .
O1 C1 N1 128.5(15) . .
O1 C1 H1 115.7 . .
N1 C1 H1 115.7 . .
O7 C3 O3 126.2(11) 4 .
O7 C3 H3 116.9 4 .
O3 C3 H3 116.9 . .
O5 C5 O5 125.4(15) 2_556 .
O5 C5 H5 117.3 2_556 .
O5 C5 H5 117.3 . .

loop_
_geom_bond_atom_site_label_1
_geom_bond_atom_site_label_2
_geom_bond_distance
_geom_bond_site_symmetry_2
Tb1 O3 2.316(7) .
Tb1 O3 2.316(7) 2
Tb1 O1 2.379(8) 2
Tb1 O1 2.379(8) .
Tb1 O7 2.425(8) 2
Tb1 O7 2.425(8) .
Tb1 O5 2.438(7) .
Tb1 O5 2.438(7) 2
O1 C1 1.240(16) .
O3 C3 1.273(13) .
O5 C5 1.245(10) .
O7 C3 1.222(14) 4_545
N1 C1 1.30(2) .
N1 H1A 0.8597 .
N1 H1B 0.8598 .
C1 H1 0.9300 .
C3 O7 1.222(14) 4
C3 H3 0.9300 .
C5 O5 1.245(10) 2_556
C5 H5 0.9300 .
